data_1516497
loop_
_publ_author_name
'Tan, Jing'
'Liang, Fushun'
'Wang, Yeming'
'Cheng, Xin'
'Liu, Qun'
'Yuan, Hongjuan'

_publ_section_title
;
 Carbon tetrabromide-mediated carbon-sulfur bond formation via a sulfenyl
 bromide intermediate
;
_journal_coden_ASTM ORLEF7
_journal_issue 12
_journal_name_full 'Organic Letters'
_journal_page_first 2485
_journal_page_last 2488
_journal_paper_doi 10.1021/ol800765s
_journal_volume 10
_journal_year 2008
_chemical_formula_sum 'C H N O S'
_chemical_formula_weight 75.09
_space_group_IT_number 14
_symmetry_space_group_name_Hall '-P 2yn'
_symmetry_space_group_name_H-M 'P 1 21/n 1'
_atom_sites_solution_hydrogens geom
_atom_sites_solution_primary direct
_atom_sites_solution_secondary difmap
_audit_creation_method SHELXL-97
_cell_angle_alpha 90.00
_cell_angle_beta 111.621(3)
_cell_angle_gamma 90.00
_cell_formula_units_Z 14
_cell_length_a 6.1184(13)
_cell_length_b 27.326(6)
_cell_length_c 7.1032(15)
_cell_measurement_temperature 293(2)
_cell_volume 1104.0(4)
_computing_structure_refinement 'SHELXL-97 (Sheldrick, 1997)'
_computing_structure_solution 'SHELXS-97 (Sheldrick, 1990)'
_diffrn_ambient_temperature 293(2)
_diffrn_measured_fraction_theta_full 0.991
_diffrn_measured_fraction_theta_max 0.991
_diffrn_radiation_monochromator graphite
_diffrn_radiation_source 'fine-focus sealed tube'
_diffrn_radiation_type MoK\a
_diffrn_radiation_wavelength 0.71073
_diffrn_reflns_av_R_equivalents 0.0586
_diffrn_reflns_av_sigmaI/netI 0.0459
_diffrn_reflns_limit_h_max 7
_diffrn_reflns_limit_h_min -7
_diffrn_reflns_limit_k_max 33
_diffrn_reflns_limit_k_min -33
_diffrn_reflns_limit_l_max 6
_diffrn_reflns_limit_l_min -8
_diffrn_reflns_number 6129
_diffrn_reflns_theta_full 26.06
_diffrn_reflns_theta_max 26.06
_diffrn_reflns_theta_min 1.49
_exptl_absorpt_coefficient_mu 0.756
_exptl_crystal_density_diffrn 1.581
_exptl_crystal_density_method 'not measured'
_exptl_crystal_F_000 532
_refine_diff_density_max 0.334
_refine_diff_density_min -0.182
_refine_diff_density_rms 0.050
_refine_ls_extinction_coef 0.000(3)
_refine_ls_extinction_expression Fc^*^=kFc[1+0.001xFc^2^\l^3^/sin(2\q)]^-1/4^
_refine_ls_extinction_method SHELXL
_refine_ls_goodness_of_fit_ref 1.041
_refine_ls_hydrogen_treatment mixed
_refine_ls_matrix_type full
_refine_ls_number_parameters 124
_refine_ls_number_reflns 2170
_refine_ls_number_restraints 0
_refine_ls_restrained_S_all 1.041
_refine_ls_R_factor_all 0.0528
_refine_ls_R_factor_gt 0.0428
_refine_ls_shift/su_max 4.345
_refine_ls_shift/su_mean 0.037
_refine_ls_structure_factor_coef Fsqd
_refine_ls_weighting_details 'calc w=1/[\s^2^(Fo^2^)+(0.0705P)^2^+0.0000P] where P=(Fo^2^+2Fc^2^)/3'
_refine_ls_weighting_scheme calc
_refine_ls_wR_factor_gt 0.1148
_refine_ls_wR_factor_ref 0.1213
_reflns_number_gt 1725
_reflns_number_total 2170
_reflns_threshold_expression >2sigma(I)
_cod_duplicate_entry 1504701
_cod_data_source_file ol800765s-file002.cif
_cod_data_source_block 3aa
_cod_depositor_comments
;
 Updated bibliographic information.

 Antanas Vaitkus,
 2019-09-20

 Marked entry as a duplicate of entry 1504701.

 Antanas Vaitkus,
 2019-09-20
;
_cod_database_code 1516497

loop_
_symmetry_equiv_pos_as_xyz
'x, y, z'
'-x+1/2, y+1/2, -z+1/2'
'-x, -y, -z'
'x-1/2, -y-1/2, z-1/2'

loop_
_atom_site_label
_atom_site_type_symbol
_atom_site_fract_x
_atom_site_fract_y
_atom_site_fract_z
_atom_site_U_iso_or_equiv
_atom_site_adp_type
_atom_site_occupancy
_atom_site_symmetry_multiplicity
_atom_site_calc_flag
_atom_site_refinement_flags
S1 S 0.42102(10) 0.10914(2) 0.65676(8) 0.0557(2) Uani 1 1 d .
S2 S 0.74024(10) 0.17866(2) 0.54759(10) 0.0616(2) Uani 1 1 d .
N N 0.5687(3) 0.19297(6) 0.8358(3) 0.0522(4) Uani 1 1 d .
C8 C 0.5836(3) 0.16507(7) 0.6884(3) 0.0432(4) Uani 1 1 d .
C5 C 0.4525(4) 0.08173(7) 0.4454(3) 0.0492(5) Uani 1 1 d .
C7 C 0.2761(4) 0.08749(8) 0.2552(3) 0.0537(5) Uani 1 1 d .
O2 O 0.2911(3) 0.06579(7) 0.0988(2) 0.0735(5) Uani 1 1 d .
H2 H 0.4159 0.0509 0.1322 0.110 Uiso 1 1 calc R
C4 C 0.6526(4) 0.05224(8) 0.4703(4) 0.0585(6) Uani 1 1 d .
O1 O 0.6698(3) 0.03125(6) 0.3156(3) 0.0789(5) Uani 1 1 d .
C3 C 0.8450(5) 0.04438(9) 0.6690(4) 0.0749(7) Uani 1 1 d .
H3A H 0.9459 0.0186 0.6571 0.112 Uiso 1 1 calc R
H3B H 0.7793 0.0354 0.7678 0.112 Uiso 1 1 calc R
H3C H 0.9342 0.0740 0.7107 0.112 Uiso 1 1 calc R
C6 C 0.0609(4) 0.11751(11) 0.2130(4) 0.0773(7) Uani 1 1 d .
H6A H 0.1005 0.1472 0.2905 0.116 Uiso 1 1 calc R
H6B H -0.0519 0.0994 0.2497 0.116 Uiso 1 1 calc R
H6C H -0.0049 0.1253 0.0713 0.116 Uiso 1 1 calc R
C1 C 0.4243(5) 0.18095(10) 0.9528(4) 0.0750(7) Uani 1 1 d .
H1A H 0.2750 0.1686 0.8638 0.113 Uiso 1 1 calc R
H1B H 0.4005 0.2098 1.0199 0.113 Uiso 1 1 calc R
H1C H 0.5022 0.1565 1.0518 0.113 Uiso 1 1 calc R
C2 C 0.7069(5) 0.23771(9) 0.8967(4) 0.0782(8) Uani 1 1 d .
H2A H 0.8672 0.2311 0.9138 0.117 Uiso 1 1 calc R
H2B H 0.7006 0.2492 1.0223 0.117 Uiso 1 1 calc R
H2C H 0.6439 0.2622 0.7942 0.117 Uiso 1 1 calc R

loop_
_atom_site_aniso_label
_atom_site_aniso_U_11
_atom_site_aniso_U_22
_atom_site_aniso_U_33
_atom_site_aniso_U_23
_atom_site_aniso_U_13
_atom_site_aniso_U_12
S1 0.0627(4) 0.0557(4) 0.0571(4) -0.0099(2) 0.0319(3) -0.0156(3)
S2 0.0664(4) 0.0556(4) 0.0743(5) -0.0018(3) 0.0395(3) -0.0099(3)
N 0.0548(10) 0.0516(10) 0.0469(10) -0.0060(8) 0.0148(8) 0.0008(8)
C8 0.0404(10) 0.0422(10) 0.0424(10) 0.0010(8) 0.0096(8) 0.0019(8)
C5 0.0531(11) 0.0441(11) 0.0536(12) -0.0074(9) 0.0233(10) -0.0077(9)
C7 0.0585(13) 0.0499(11) 0.0529(13) -0.0039(10) 0.0207(11) -0.0077(10)
O2 0.0811(12) 0.0787(12) 0.0560(10) -0.0113(9) 0.0199(9) 0.0018(9)
C4 0.0583(13) 0.0458(11) 0.0684(15) -0.0055(10) 0.0198(12) -0.0050(10)
O1 0.0783(12) 0.0779(11) 0.0819(13) -0.0236(9) 0.0311(11) 0.0118(9)
C3 0.0617(15) 0.0627(15) 0.0853(19) -0.0039(13) 0.0094(14) 0.0060(12)
C6 0.0655(16) 0.0863(18) 0.0760(18) 0.0039(14) 0.0214(14) 0.0124(13)
C1 0.0944(19) 0.0841(17) 0.0586(15) -0.0123(12) 0.0424(15) 0.0014(14)
C2 0.0862(18) 0.0583(14) 0.0744(17) -0.0204(13) 0.0110(14) -0.0093(12)

loop_
_atom_type_symbol
_atom_type_description
_atom_type_scat_dispersion_real
_atom_type_scat_dispersion_imag
_atom_type_scat_source
C C 0.0033 0.0016 'International Tables Vol C Tables 4.2.6.8 and 6.1.1.4'
H H 0.0000 0.0000 'International Tables Vol C Tables 4.2.6.8 and 6.1.1.4'
N N 0.0061 0.0033 'International Tables Vol C Tables 4.2.6.8 and 6.1.1.4'
O O 0.0106 0.0060 'International Tables Vol C Tables 4.2.6.8 and 6.1.1.4'
S S 0.1246 0.1234 'International Tables Vol C Tables 4.2.6.8 and 6.1.1.4'

loop_
_geom_angle_atom_site_label_1
_geom_angle_atom_site_label_2
_geom_angle_atom_site_label_3
_geom_angle
C5 S1 C8 103.93(9)
C8 N C1 123.65(18)
C8 N C2 121.05(19)
C1 N C2 115.27(19)
N C8 S2 124.72(15)
N C8 S1 113.14(15)
S2 C8 S1 122.13(12)
C7 C5 C4 120.62(19)
C7 C5 S1 119.50(16)
C4 C5 S1 119.83(17)
O2 C7 C5 120.4(2)
O2 C7 C6 114.7(2)
C5 C7 C6 124.8(2)
O1 C4 C5 119.2(2)
O1 C4 C3 117.7(2)
C5 C4 C3 123.1(2)

loop_
_geom_bond_atom_site_label_1
_geom_bond_atom_site_label_2
_geom_bond_distance
S1 C5 1.751(2)
S1 C8 1.7921(19)
S2 C8 1.662(2)
N C8 1.325(2)
N C1 1.456(3)
N C2 1.459(3)
C5 C7 1.393(3)
C5 C4 1.421(3)
C7 O2 1.292(2)
C7 C6 1.485(3)
C4 O1 1.278(3)
C4 C3 1.483(4)
